data_7121450
loop_
_publ_author_name
'Zhanaidarova, Almagul'
'Moore, Curtis E.'
'Gembicky, Milan'
'Kubiak, Clifford P.'

_publ_section_title
;
 Covalent attachment of [Ni(alkynyl-cyclam)]<sup>2+</sup> catalysts to
 glassy carbon electrodes.
;
_journal_issue 33
_journal_name_full 'Chemical communications (Cambridge, England)'
_journal_page_first 4116
_journal_page_last 4119
_journal_paper_doi 10.1039/c8cc00718g
_journal_volume 54
_journal_year 2018
_chemical_formula_moiety 'C16 H34 Cl N4 Ni O, Cl'
_chemical_formula_sum 'C16 H34 Cl2 N4 Ni O'
_chemical_formula_weight 428.08
_chemical_name_common '[Ni(II)(hexynyl-cyclam)]2+'
_chemical_name_systematic Ni(hexynyl-cyclam)
_space_group_crystal_system triclinic
_space_group_IT_number 2
_space_group_name_Hall '-P 1'
_space_group_name_H-M_alt 'P -1'
_symmetry_space_group_name_Hall '-P 1'
_symmetry_space_group_name_H-M 'P -1'
_atom_sites_solution_hydrogens mixed
_audit_creation_date 2017-08-25
_audit_creation_method
;
Olex2 1.2-beta
(compiled 2017.08.10 svn.r3458 for OlexSys, GUI svn.r5381)
;
_audit_update_record
;
2017-10-19 deposited with the CCDC.
2018-03-27 downloaded from the CCDC.
;
_cell_angle_alpha 109.220(2)
_cell_angle_beta 99.489(2)
_cell_angle_gamma 91.607(2)
_cell_formula_units_Z 2
_cell_length_a 8.5522(3)
_cell_length_b 9.3730(3)
_cell_length_c 13.4983(4)
_cell_measurement_reflns_used 4548
_cell_measurement_temperature 100(2)
_cell_measurement_theta_max 26.31
_cell_measurement_theta_min 2.31
_cell_volume 1003.79(6)
_computing_cell_refinement 'SAINT v8.34A (Bruker, 2013)'
_computing_data_collection 'APEX2 v2013.6-2 (Bruker, 2013)'
_computing_data_reduction 'SAINT v8.34A (Bruker, 2013)'
_computing_molecular_graphics 'Olex2 (Dolomanov et al., 2009)'
_computing_publication_material 'Olex2 (Dolomanov et al., 2009)'
_computing_structure_refinement 'ShelXL (Sheldrick, 2015)'
_computing_structure_solution 'XT (Sheldrick, 2008)'
_diffrn_ambient_temperature 100.15
_diffrn_detector 'Bruker APEX CCD'
_diffrn_detector_area_resol_mean 8.0
_diffrn_detector_type 'CCD Area Detector'
_diffrn_measured_fraction_theta_full 0.998
_diffrn_measured_fraction_theta_max 0.998
_diffrn_measurement_device 'Kappa Four-Circle Diffractometer'
_diffrn_measurement_device_type 'Bruker X8 APEX'
_diffrn_measurement_method '\w and \f scans'
_diffrn_radiation_monochromator graphite
_diffrn_radiation_probe x-ray
_diffrn_radiation_type MoK\a
_diffrn_radiation_wavelength 0.71073
_diffrn_reflns_av_R_equivalents 0.0551
_diffrn_reflns_av_unetI/netI 0.0529
_diffrn_reflns_Laue_measured_fraction_full 0.998
_diffrn_reflns_Laue_measured_fraction_max 0.998
_diffrn_reflns_limit_h_max 10
_diffrn_reflns_limit_h_min -10
_diffrn_reflns_limit_k_max 10
_diffrn_reflns_limit_k_min -11
_diffrn_reflns_limit_l_max 16
_diffrn_reflns_limit_l_min -14
_diffrn_reflns_number 16660
_diffrn_reflns_point_group_measured_fraction_full 0.998
_diffrn_reflns_point_group_measured_fraction_max 0.998
_diffrn_reflns_theta_full 25.242
_diffrn_reflns_theta_max 25.682
_diffrn_reflns_theta_min 2.310
_diffrn_source 'sealed tube'
_diffrn_source_type fine-focus
_diffrn_standards_number 0
_exptl_absorpt_coefficient_mu 1.244
_exptl_absorpt_correction_T_max 0.4908
_exptl_absorpt_correction_T_min 0.4457
_exptl_absorpt_correction_type multi-scan
_exptl_absorpt_process_details
'SADABS-2016/2 (Bruker,2016/2) was used for absorption correction. wR2(int) was 0.0604 before and 0.0468 after correction. The Ratio of minimum to maximum transmission is 0.9081. The \l/2 correction factor is 0.00150.'
_exptl_crystal_colour violet
_exptl_crystal_colour_primary violet
_exptl_crystal_density_diffrn 1.416
_exptl_crystal_description plate
_exptl_crystal_F_000 456
_exptl_crystal_size_max 0.1
_exptl_crystal_size_mid 0.05
_exptl_crystal_size_min 0.05
_refine_diff_density_max 0.583
_refine_diff_density_min -0.331
_refine_diff_density_rms 0.082
_refine_ls_extinction_method none
_refine_ls_goodness_of_fit_ref 1.026
_refine_ls_hydrogen_treatment mixed
_refine_ls_matrix_type full
_refine_ls_number_parameters 223
_refine_ls_number_reflns 3812
_refine_ls_number_restraints 2
_refine_ls_restrained_S_all 1.026
_refine_ls_R_factor_all 0.0621
_refine_ls_R_factor_gt 0.0388
_refine_ls_shift/su_max 0.001
_refine_ls_shift/su_mean 0.000
_refine_ls_structure_factor_coef Fsqd
_refine_ls_weighting_details 'w=1/[\s^2^(Fo^2^)+(0.0447P)^2^+0.3151P] where P=(Fo^2^+2Fc^2^)/3'
_refine_ls_weighting_scheme calc
_refine_ls_wR_factor_gt 0.0833
_refine_ls_wR_factor_ref 0.0924
_reflns_Friedel_coverage 0.000
_reflns_number_gt 2930
_reflns_number_total 3812
_reflns_threshold_expression 'I > 2\s(I)'
_cod_data_source_file c8cc00718g2.cif
_cod_data_source_block az188
_cod_depositor_comments
;
The following automatic conversions were performed:

'_diffrn_radiation_probe' value 'X-ray' changed to 'x-ray' according
to
/home/data/users/saulius/crontab/automatic-downloads/rss-feeds/RSC/lib/dictionaries/cif_core.dic
dictionary named 'cif_core.dic' version 2.4.2 from 2011-04-26.

Automatic conversion script
Id: cif_fix_values 4973 2017-02-22 13:04:09Z antanas 

 Adding full bibliography for 7121449--7121451.cif.
;
_cod_database_code 7121450
_shelx_shelxl_version_number 2016/6
_shelx_space_group_comment
;
The symmetry employed for this shelxl refinement is uniquely defined
by the following loop, which should always be used as a source of
symmetry information in preference to the above space-group names.
They are only intended as comments.
;
_shelx_estimated_absorpt_t_max 0.940
_shelx_estimated_absorpt_t_min 0.886
_olex2_refinement_description
;
1. Fixed Uiso
 At 1.2 times of:
  All C(H) groups, All C(H,H) groups, All N(H) groups
 At 1.5 times of:
  All O(H,H) groups
2. Restrained distances
 O1-H1A = O1-H1B
 0.84 with sigma of 0.02
3.a Ternary CH refined with riding coordinates:
 N2(H2), N3(H3), N4(H4)
3.b Secondary CH2 refined with riding coordinates:
 C3(H3A,H3B), C4(H4A,H4B), C5(H5A,H5B), C6(H6A,H6B), C7(H7A,H7B), C8(H8A,H8B),
 C9(H9A,H9B), C10(H10A,H10B), C11(H11A,H11B), C12(H12A,H12B), C13(H13A,H13B),
 C14(H14A,H14B), C15(H15A,H15B), C16(H16A,H16B)
3.c :
 C1(H1)
;
_olex2_submission_special_instructions 'No special instructions were received'

loop_
_space_group_symop_operation_xyz
'x, y, z'
'-x, -y, -z'

loop_
_atom_site_label
_atom_site_type_symbol
_atom_site_fract_x
_atom_site_fract_y
_atom_site_fract_z
_atom_site_U_iso_or_equiv
_atom_site_adp_type
_atom_site_occupancy
_atom_site_site_symmetry_order
_atom_site_calc_flag
_atom_site_refinement_flags_posn
Ni1 Ni 0.43848(4) 0.68977(4) 0.78460(3) 0.01231(12) Uani 1 1 d .
Cl1 Cl 0.33968(9) 0.80839(8) 0.95673(6) 0.01887(19) Uani 1 1 d .
O1 O 0.5490(3) 0.5688(2) 0.65130(17) 0.0177(5) Uani 1 1 d D
H1A H 0.492(4) 0.495(3) 0.608(2) 0.027 Uiso 1 1 d DR
H1B H 0.596(4) 0.602(4) 0.614(2) 0.027 Uiso 1 1 d DR
N1 N 0.2843(3) 0.7997(3) 0.69710(18) 0.0139(5) Uani 1 1 d .
N2 N 0.2844(3) 0.4981(3) 0.74834(19) 0.0167(6) Uani 1 1 d .
H2 H 0.291255 0.430734 0.674632 0.020 Uiso 1 1 calc R
N3 N 0.5907(3) 0.5879(3) 0.87341(19) 0.0162(6) Uani 1 1 d .
H3 H 0.575415 0.633751 0.948950 0.019 Uiso 1 1 calc R
N4 N 0.5915(3) 0.8813(3) 0.82941(19) 0.0153(6) Uani 1 1 d .
H4 H 0.580647 0.940726 0.904118 0.018 Uiso 1 1 calc R
C1 C 0.0968(4) 0.7546(4) 0.1332(3) 0.0285(8) Uani 1 1 d .
H1 H 0.101841 0.713706 0.059524 0.034 Uiso 1 1 calc R
C2 C 0.0906(4) 0.8062(3) 0.2260(3) 0.0216(7) Uani 1 1 d .
C3 C 0.0919(4) 0.8623(4) 0.3396(3) 0.0243(8) Uani 1 1 d .
H3A H -0.016739 0.844374 0.351930 0.029 Uiso 1 1 calc R
H3B H 0.120256 0.973273 0.366897 0.029 Uiso 1 1 calc R
C4 C 0.2089(4) 0.7883(4) 0.4036(2) 0.0223(7) Uani 1 1 d .
H4A H 0.198614 0.677062 0.367018 0.027 Uiso 1 1 calc R
H4B H 0.319480 0.827124 0.407600 0.027 Uiso 1 1 calc R
C5 C 0.1738(4) 0.8241(4) 0.5157(2) 0.0242(8) Uani 1 1 d .
H5A H 0.063010 0.785563 0.511452 0.029 Uiso 1 1 calc R
H5B H 0.184039 0.935348 0.552054 0.029 Uiso 1 1 calc R
C6 C 0.2884(4) 0.7515(4) 0.5806(2) 0.0196(7) Uani 1 1 d .
H6A H 0.264469 0.639992 0.549760 0.024 Uiso 1 1 calc R
H6B H 0.397981 0.774867 0.572159 0.024 Uiso 1 1 calc R
C7 C 0.1188(4) 0.7790(3) 0.7144(2) 0.0183(7) Uani 1 1 d .
H7A H 0.048486 0.833471 0.675943 0.022 Uiso 1 1 calc R
H7B H 0.116686 0.825454 0.791461 0.022 Uiso 1 1 calc R
C8 C 0.0528(4) 0.6123(3) 0.6766(2) 0.0200(7) Uani 1 1 d .
H8A H -0.064590 0.608054 0.668532 0.024 Uiso 1 1 calc R
H8B H 0.078458 0.560339 0.605220 0.024 Uiso 1 1 calc R
C9 C 0.1156(4) 0.5257(4) 0.7501(3) 0.0206(7) Uani 1 1 d .
H9A H 0.103893 0.584213 0.823905 0.025 Uiso 1 1 calc R
H9B H 0.051100 0.427276 0.727857 0.025 Uiso 1 1 calc R
C10 C 0.3478(4) 0.4185(3) 0.8234(2) 0.0188(7) Uani 1 1 d .
H10A H 0.303654 0.311019 0.794648 0.023 Uiso 1 1 calc R
H10B H 0.315408 0.466447 0.893206 0.023 Uiso 1 1 calc R
C11 C 0.5279(4) 0.4271(3) 0.8379(2) 0.0184(7) Uani 1 1 d .
H11A H 0.571505 0.381088 0.891823 0.022 Uiso 1 1 calc R
H11B H 0.560445 0.370270 0.769671 0.022 Uiso 1 1 calc R
C12 C 0.7635(4) 0.6103(3) 0.8756(3) 0.0201(7) Uani 1 1 d .
H12A H 0.786162 0.557056 0.803560 0.024 Uiso 1 1 calc R
H12B H 0.822407 0.564580 0.925434 0.024 Uiso 1 1 calc R
C13 C 0.8223(4) 0.7770(3) 0.9101(2) 0.0203(7) Uani 1 1 d .
H13A H 0.940049 0.785100 0.921579 0.024 Uiso 1 1 calc R
H13B H 0.791610 0.830141 0.979673 0.024 Uiso 1 1 calc R
C14 C 0.7620(4) 0.8601(3) 0.8335(2) 0.0194(7) Uani 1 1 d .
H14A H 0.823097 0.960406 0.856535 0.023 Uiso 1 1 calc R
H14B H 0.779814 0.801465 0.761092 0.023 Uiso 1 1 calc R
C15 C 0.5303(4) 0.9740(3) 0.7637(2) 0.0184(7) Uani 1 1 d .
H15A H 0.563287 0.936377 0.693314 0.022 Uiso 1 1 calc R
H15B H 0.573390 1.081154 0.799699 0.022 Uiso 1 1 calc R
C16 C 0.3497(4) 0.9614(3) 0.7495(2) 0.0175(7) Uani 1 1 d .
H16A H 0.317718 1.002964 0.820015 0.021 Uiso 1 1 calc R
H16B H 0.305363 1.021671 0.705200 0.021 Uiso 1 1 calc R
Cl2 Cl 0.69346(9) 0.70881(9) 0.50121(6) 0.0233(2) Uani 1 1 d .

loop_
_atom_site_aniso_label
_atom_site_aniso_U_11
_atom_site_aniso_U_22
_atom_site_aniso_U_33
_atom_site_aniso_U_23
_atom_site_aniso_U_13
_atom_site_aniso_U_12
Ni1 0.0150(2) 0.0115(2) 0.0108(2) 0.00318(15) 0.00466(15) 0.00262(15)
Cl1 0.0247(4) 0.0177(4) 0.0132(4) 0.0012(3) 0.0090(3) 0.0022(3)
O1 0.0231(13) 0.0171(12) 0.0129(12) 0.0031(9) 0.0073(10) 0.0023(10)
N1 0.0154(13) 0.0141(13) 0.0116(13) 0.0022(10) 0.0052(11) 0.0036(10)
N2 0.0194(14) 0.0159(14) 0.0150(14) 0.0047(11) 0.0045(11) 0.0012(11)
N3 0.0189(14) 0.0159(14) 0.0144(13) 0.0051(11) 0.0046(11) 0.0023(11)
N4 0.0192(14) 0.0145(14) 0.0125(13) 0.0042(11) 0.0050(11) 0.0017(11)
C1 0.032(2) 0.033(2) 0.026(2) 0.0155(16) 0.0061(16) 0.0040(16)
C2 0.0206(18) 0.0195(18) 0.029(2) 0.0169(15) -0.0002(15) -0.0016(14)
C3 0.0280(19) 0.0181(18) 0.0283(19) 0.0084(15) 0.0073(15) 0.0065(14)
C4 0.0283(19) 0.0222(18) 0.0189(17) 0.0084(14) 0.0071(15) 0.0076(15)
C5 0.0261(19) 0.0272(19) 0.0205(18) 0.0078(15) 0.0066(15) 0.0103(15)
C6 0.0188(17) 0.0216(18) 0.0189(17) 0.0055(14) 0.0068(14) 0.0046(14)
C7 0.0160(16) 0.0201(17) 0.0212(17) 0.0079(14) 0.0073(13) 0.0058(13)
C8 0.0127(16) 0.0259(19) 0.0218(17) 0.0084(14) 0.0036(14) 0.0026(14)
C9 0.0182(17) 0.0207(18) 0.0229(18) 0.0059(14) 0.0072(14) -0.0020(14)
C10 0.0224(17) 0.0142(16) 0.0206(17) 0.0064(13) 0.0051(14) 0.0018(13)
C11 0.0244(18) 0.0130(16) 0.0191(17) 0.0071(13) 0.0037(14) 0.0040(13)
C12 0.0174(17) 0.0222(18) 0.0229(18) 0.0104(14) 0.0034(14) 0.0057(13)
C13 0.0176(17) 0.0231(18) 0.0212(17) 0.0077(14) 0.0057(14) 0.0024(14)
C14 0.0181(17) 0.0185(17) 0.0208(17) 0.0037(14) 0.0076(14) 0.0006(13)
C15 0.0239(18) 0.0119(16) 0.0180(16) 0.0032(13) 0.0042(14) 0.0002(13)
C16 0.0262(18) 0.0115(16) 0.0163(16) 0.0059(13) 0.0047(14) 0.0066(13)
Cl2 0.0253(4) 0.0233(4) 0.0190(4) 0.0023(3) 0.0083(3) -0.0008(3)

loop_
_atom_type_symbol
_atom_type_description
_atom_type_scat_dispersion_real
_atom_type_scat_dispersion_imag
_atom_type_scat_source
C C 0.0033 0.0016 'International Tables Vol C Tables 4.2.6.8 and 6.1.1.4'
H H 0.0000 0.0000 'International Tables Vol C Tables 4.2.6.8 and 6.1.1.4'
Cl Cl 0.1484 0.1585 'International Tables Vol C Tables 4.2.6.8 and 6.1.1.4'
N N 0.0061 0.0033 'International Tables Vol C Tables 4.2.6.8 and 6.1.1.4'
Ni Ni 0.3393 1.1124 'International Tables Vol C Tables 4.2.6.8 and 6.1.1.4'
O O 0.0106 0.0060 'International Tables Vol C Tables 4.2.6.8 and 6.1.1.4'

loop_
_geom_angle_atom_site_label_1
_geom_angle_atom_site_label_2
_geom_angle_atom_site_label_3
_geom_angle
O1 Ni1 Cl1 170.46(6)
N1 Ni1 Cl1 94.63(6)
N1 Ni1 O1 94.91(8)
N2 Ni1 Cl1 90.36(7)
N2 Ni1 O1 88.52(9)
N2 Ni1 N1 95.96(10)
N2 Ni1 N3 85.16(10)
N3 Ni1 Cl1 84.32(7)
N3 Ni1 O1 86.15(9)
N3 Ni1 N1 178.47(10)
N4 Ni1 Cl1 86.83(7)
N4 Ni1 O1 93.99(9)
N4 Ni1 N1 85.86(9)
N4 Ni1 N2 176.78(10)
N4 Ni1 N3 92.98(10)
Ni1 O1 H1A 113(2)
Ni1 O1 H1B 129(2)
H1A O1 H1B 104(3)
C6 N1 Ni1 115.05(17)
C7 N1 Ni1 109.19(17)
C7 N1 C6 110.6(2)
C7 N1 C16 110.7(2)
C16 N1 Ni1 101.60(17)
C16 N1 C6 109.4(2)
Ni1 N2 H2 107.5
C9 N2 Ni1 115.36(18)
C9 N2 H2 107.5
C9 N2 C10 112.1(2)
C10 N2 Ni1 106.48(18)
C10 N2 H2 107.5
Ni1 N3 H3 106.2
C11 N3 Ni1 106.20(18)
C11 N3 H3 106.2
C11 N3 C12 114.0(2)
C12 N3 Ni1 117.34(18)
C12 N3 H3 106.2
Ni1 N4 H4 105.8
C14 N4 Ni1 117.03(18)
C14 N4 H4 105.8
C14 N4 C15 113.8(2)
C15 N4 Ni1 107.78(18)
C15 N4 H4 105.8
C2 C1 H1 180.0
C1 C2 C3 176.0(3)
C2 C3 H3A 108.8
C2 C3 H3B 108.8
C2 C3 C4 113.9(3)
H3A C3 H3B 107.7
C4 C3 H3A 108.8
C4 C3 H3B 108.8
C3 C4 H4A 109.7
C3 C4 H4B 109.7
H4A C4 H4B 108.2
C5 C4 C3 110.0(3)
C5 C4 H4A 109.7
C5 C4 H4B 109.7
C4 C5 H5A 109.5
C4 C5 H5B 109.5
C4 C5 C6 110.9(3)
H5A C5 H5B 108.1
C6 C5 H5A 109.5
C6 C5 H5B 109.5
N1 C6 C5 115.8(2)
N1 C6 H6A 108.3
N1 C6 H6B 108.3
C5 C6 H6A 108.3
C5 C6 H6B 108.3
H6A C6 H6B 107.4
N1 C7 H7A 108.9
N1 C7 H7B 108.9
N1 C7 C8 113.4(2)
H7A C7 H7B 107.7
C8 C7 H7A 108.9
C8 C7 H7B 108.9
C7 C8 H8A 108.5
C7 C8 H8B 108.5
H8A C8 H8B 107.5
C9 C8 C7 114.9(3)
C9 C8 H8A 108.5
C9 C8 H8B 108.5
N2 C9 C8 112.1(2)
N2 C9 H9A 109.2
N2 C9 H9B 109.2
C8 C9 H9A 109.2
C8 C9 H9B 109.2
H9A C9 H9B 107.9
N2 C10 H10A 109.8
N2 C10 H10B 109.8
N2 C10 C11 109.4(2)
H10A C10 H10B 108.2
C11 C10 H10A 109.8
C11 C10 H10B 109.8
N3 C11 C10 108.9(2)
N3 C11 H11A 109.9
N3 C11 H11B 109.9
C10 C11 H11A 109.9
C10 C11 H11B 109.9
H11A C11 H11B 108.3
N3 C12 H12A 109.1
N3 C12 H12B 109.1
N3 C12 C13 112.3(2)
H12A C12 H12B 107.9
C13 C12 H12A 109.1
C13 C12 H12B 109.1
C12 C13 H13A 108.2
C12 C13 H13B 108.2
C12 C13 C14 116.3(3)
H13A C13 H13B 107.4
C14 C13 H13A 108.2
C14 C13 H13B 108.2
N4 C14 C13 111.6(2)
N4 C14 H14A 109.3
N4 C14 H14B 109.3
C13 C14 H14A 109.3
C13 C14 H14B 109.3
H14A C14 H14B 108.0
N4 C15 H15A 110.1
N4 C15 H15B 110.1
N4 C15 C16 107.8(2)
H15A C15 H15B 108.5
C16 C15 H15A 110.1
C16 C15 H15B 110.1
N1 C16 C15 110.4(2)
N1 C16 H16A 109.6
N1 C16 H16B 109.6
C15 C16 H16A 109.6
C15 C16 H16B 109.6
H16A C16 H16B 108.1

loop_
_geom_bond_atom_site_label_1
_geom_bond_atom_site_label_2
_geom_bond_distance
Ni1 Cl1 2.5194(8)
Ni1 O1 2.166(2)
Ni1 N1 2.135(2)
Ni1 N2 2.068(2)
Ni1 N3 2.086(2)
Ni1 N4 2.048(2)
O1 H1A 0.826(18)
O1 H1B 0.818(18)
N1 C6 1.493(4)
N1 C7 1.489(4)
N1 C16 1.492(4)
N2 H2 1.0000
N2 C9 1.477(4)
N2 C10 1.490(4)
N3 H3 1.0000
N3 C11 1.478(4)
N3 C12 1.481(4)
N4 H4 1.0000
N4 C14 1.471(4)
N4 C15 1.482(4)
C1 H1 0.9500
C1 C2 1.196(4)
C2 C3 1.445(4)
C3 H3A 0.9900
C3 H3B 0.9900
C3 C4 1.542(4)
C4 H4A 0.9900
C4 H4B 0.9900
C4 C5 1.522(4)
C5 H5A 0.9900
C5 H5B 0.9900
C5 C6 1.529(4)
C6 H6A 0.9900
C6 H6B 0.9900
C7 H7A 0.9900
C7 H7B 0.9900
C7 C8 1.533(4)
C8 H8A 0.9900
C8 H8B 0.9900
C8 C9 1.520(4)
C9 H9A 0.9900
C9 H9B 0.9900
C10 H10A 0.9900
C10 H10B 0.9900
C10 C11 1.517(4)
C11 H11A 0.9900
C11 H11B 0.9900
C12 H12A 0.9900
C12 H12B 0.9900
C12 C13 1.520(4)
C13 H13A 0.9900
C13 H13B 0.9900
C13 C14 1.523(4)
C14 H14A 0.9900
C14 H14B 0.9900
C15 H15A 0.9900
C15 H15B 0.9900
C15 C16 1.521(4)
C16 H16A 0.9900
C16 H16B 0.9900
